data_4132329
loop_
_publ_author_name
'Bhunia, Sarmistha'
'Rana, Atanu'
'Roy, Pronay'
'Martin, Daniel J.'
'Pegis, Michael L.'
'Roy, Bijan'
'Dey, Abhishek'

_publ_section_title
;
 Rational Design of Mononuclear Iron Porphyrins for Facile and Selective
 4e<sup>-</sup>/4H<sup>+</sup> O<sub>2</sub> Reduction: Activation of O-O
 Bond by 2nd Sphere Hydrogen Bonding.
;
_journal_issue 30
_journal_name_full 'Journal of the American Chemical Society'
_journal_page_first 9444
_journal_page_last 9457
_journal_paper_doi 10.1021/jacs.8b02983
_journal_volume 140
_journal_year 2018
_chemical_formula_moiety 'C50 H34 N6 O Zn'
_chemical_formula_sum 'C50 H34 N6 O Zn'
_chemical_formula_weight 800.20
_space_group_crystal_system triclinic
_space_group_IT_number 1
_space_group_name_Hall 'P 1'
_space_group_name_H-M_alt 'P 1'
_atom_sites_solution_hydrogens geom
_audit_creation_method SHELXL-2013
_cell_angle_alpha 109.125(5)
_cell_angle_beta 106.640(5)
_cell_angle_gamma 108.575(5)
_cell_formula_units_Z 1
_cell_length_a 10.718(5)
_cell_length_b 11.090(5)
_cell_length_c 11.966(5)
_cell_measurement_reflns_used 1674
_cell_measurement_temperature 293(2)
_cell_measurement_theta_max 17.70
_cell_measurement_theta_min 2.18
_cell_volume 1146.2(9)
_computing_cell_refinement 'Bruker SAINT'
_computing_data_collection 'Bruker APEX2'
_computing_data_reduction 'Bruker SAINT'
_computing_molecular_graphics 'Bruker SHELXTL'
_computing_publication_material 'Bruker SHELXTL'
_computing_structure_refinement 'SHELXL-2013 (Sheldrick, 2013)'
_computing_structure_solution 'SHELXS-97 (Sheldrick 2008)'
_diffrn_ambient_temperature 293(2)
_diffrn_measured_fraction_theta_full 1.000
_diffrn_measured_fraction_theta_max 0.917
_diffrn_measurement_device_type 'Bruker APEX-II CCD'
_diffrn_measurement_method '\f and \w scans'
_diffrn_radiation_type MoK\a
_diffrn_radiation_wavelength 0.71073
_diffrn_reflns_av_R_equivalents 0.1114
_diffrn_reflns_av_unetI/netI 0.2059
_diffrn_reflns_Laue_measured_fraction_full 1.000
_diffrn_reflns_Laue_measured_fraction_max 0.917
_diffrn_reflns_limit_h_max 13
_diffrn_reflns_limit_h_min -13
_diffrn_reflns_limit_k_max 14
_diffrn_reflns_limit_k_min -14
_diffrn_reflns_limit_l_max 15
_diffrn_reflns_limit_l_min -15
_diffrn_reflns_number 29868
_diffrn_reflns_point_group_measured_fraction_full 1.000
_diffrn_reflns_point_group_measured_fraction_max 0.917
_diffrn_reflns_theta_full 25.242
_diffrn_reflns_theta_max 27.965
_diffrn_reflns_theta_min 2.002
_exptl_absorpt_coefficient_mu 0.576
_exptl_crystal_colour 'deep blue'
_exptl_crystal_density_diffrn 1.159
_exptl_crystal_description 'rod shaped'
_exptl_crystal_F_000 414
_exptl_crystal_size_max 0.35
_exptl_crystal_size_mid 0.22
_exptl_crystal_size_min 0.20
_platon_squeeze_details
;
;
_refine_diff_density_max 0.355
_refine_diff_density_min -0.277
_refine_diff_density_rms 0.055
_refine_ls_abs_structure_details
;
 Refined as an inversion twin.
;
_refine_ls_abs_structure_Flack 0.57(3)
_refine_ls_extinction_method none
_refine_ls_goodness_of_fit_ref 0.790
_refine_ls_hydrogen_treatment constr
_refine_ls_matrix_type full
_refine_ls_number_parameters 457
_refine_ls_number_reflns 9872
_refine_ls_number_restraints 127
_refine_ls_restrained_S_all 0.807
_refine_ls_R_factor_all 0.1991
_refine_ls_R_factor_gt 0.0728
_refine_ls_shift/su_max 0.078
_refine_ls_shift/su_mean 0.015
_refine_ls_structure_factor_coef Fsqd
_refine_ls_weighting_details 'w=1/[\s^2^(Fo^2^)+(0.0926P)^2^] where P=(Fo^2^+2Fc^2^)/3'
_refine_ls_weighting_scheme calc
_refine_ls_wR_factor_gt 0.1669
_refine_ls_wR_factor_ref 0.2043
_reflns_Friedel_coverage 1.000
_reflns_Friedel_fraction_full 1.000
_reflns_Friedel_fraction_max 0.917
_reflns_number_gt 3102
_reflns_number_total 9872
_reflns_threshold_expression 'I > 2\s(I)'
_cod_data_source_file ja8b02983_si_002.cif
_cod_data_source_block ZnL2
_cod_database_code 4132329
_shelx_space_group_comment
;
The symmetry employed for this shelxl refinement is uniquely defined
by the following loop, which should always be used as a source of
symmetry information in preference to the above space-group names.
They are only intended as comments.
;
_shelxl_version_number 2013-4

loop_
_space_group_symop_operation_xyz
'x, y, z'

loop_
_atom_site_label
_atom_site_type_symbol
_atom_site_fract_x
_atom_site_fract_y
_atom_site_fract_z
_atom_site_U_iso_or_equiv
_atom_site_adp_type
_atom_site_occupancy
_atom_site_site_symmetry_order
_atom_site_calc_flag
_atom_site_refinement_flags_posn
_atom_site_refinement_flags_adp
C1 C 0.0294(14) 0.6774(18) 0.3991(13) 0.067(4) Uani 1 1 d . .
C2 C -0.1246(16) 0.609(2) 0.2940(16) 0.102(5) Uani 1 1 d . .
H2 H -0.1616 0.6467 0.2409 0.122 Uiso 1 1 calc R U
C3 C -0.1946(16) 0.4903(19) 0.2917(13) 0.078(5) Uani 1 1 d . .
H3 H -0.2921 0.4247 0.2358 0.093 Uiso 1 1 calc R U
C4 C -0.0922(15) 0.4759(14) 0.3943(11) 0.049(4) Uani 1 1 d . .
C5 C -0.1334(14) 0.3641(14) 0.4338(13) 0.057(4) Uani 1 1 d . .
C6 C -0.0388(13) 0.3470(14) 0.5301(11) 0.053(4) Uani 1 1 d . .
C7 C -0.0751(17) 0.2455(15) 0.5771(14) 0.072(4) Uani 1 1 d . .
H7 H -0.1689 0.1719 0.5423 0.086 Uiso 1 1 calc R U
C8 C 0.0400(14) 0.2666(14) 0.6773(11) 0.055(4) Uani 1 1 d . .
H8 H 0.0425 0.2147 0.7246 0.065 Uiso 1 1 calc R U
C9 C 0.1574(11) 0.3871(15) 0.6940(11) 0.061(4) Uani 1 1 d . .
C10 C 0.3007(14) 0.4690(15) 0.7946(11) 0.071(4) Uani 1 1 d . .
C11 C 0.4150(16) 0.5987(16) 0.8298(14) 0.063(4) Uani 1 1 d . .
C12 C 0.5572(15) 0.6607(17) 0.9260(15) 0.079(5) Uani 1 1 d . .
H12 H 0.5929 0.6241 0.9804 0.095 Uiso 1 1 calc R U
C13 C 0.6363(16) 0.7875(15) 0.9263(15) 0.078(5) Uani 1 1 d . .
H13 H 0.7346 0.8507 0.9812 0.094 Uiso 1 1 calc R U
C14 C 0.5397(15) 0.804(2) 0.8267(14) 0.083(5) Uani 1 1 d . .
C15 C 0.5783(14) 0.9101(18) 0.7948(13) 0.075(5) Uani 1 1 d . .
C16 C 0.4818(17) 0.914(2) 0.6903(18) 0.100(6) Uani 1 1 d . .
C17 C 0.5272(15) 1.029(2) 0.6565(15) 0.102(5) Uani 1 1 d . .
H17 H 0.6188 1.1071 0.6942 0.122 Uiso 1 1 calc R U
C18 C 0.4020(17) 0.995(2) 0.5557(14) 0.095(6) Uani 1 1 d . .
H18 H 0.3939 1.0505 0.5133 0.114 Uiso 1 1 calc R U
C19 C 0.2814(19) 0.8594(17) 0.5213(15) 0.074(5) Uani 1 1 d . .
C20 C 0.1413(17) 0.8131(16) 0.4243(14) 0.072(5) Uani 1 1 d D .
C21 C -0.2845(13) 0.2453(15) 0.3494(13) 0.069(4) Uani 1 1 d . U
C22 C -0.3136(15) 0.1311(18) 0.2438(15) 0.113(6) Uani 1 1 d . U
H22 H -0.2407 0.1226 0.2194 0.136 Uiso 1 1 calc R U
C23 C -0.4720(17) 0.0148(18) 0.1647(17) 0.112(5) Uani 1 1 d . U
H23 H -0.4978 -0.0678 0.0908 0.134 Uiso 1 1 calc R U
C24 C -0.5735(19) 0.0327(19) 0.203(2) 0.112(5) Uani 1 1 d . U
H24 H -0.6698 -0.0385 0.1522 0.134 Uiso 1 1 calc R U
C25 C -0.5453(15) 0.1444(18) 0.3063(15) 0.103(5) Uani 1 1 d . U
H25 H -0.6193 0.1521 0.3292 0.123 Uiso 1 1 calc R U
C26 C -0.3973(15) 0.2549(19) 0.3838(17) 0.101(5) Uani 1 1 d . U
H26 H -0.3753 0.3346 0.4585 0.121 Uiso 1 1 calc R U
C27 C 0.3361(13) 0.3892(14) 0.8721(11) 0.062(4) Uani 1 1 d D .
C28 C 0.3472(17) 0.273(2) 0.8316(15) 0.093(6) Uani 1 1 d . .
H28 H 0.3322 0.2327 0.7445 0.111 Uiso 1 1 calc R U
C29 C 0.3793(16) 0.197(2) 0.9015(17) 0.097(5) Uani 1 1 d . U
H29 H 0.3777 0.1089 0.8609 0.117 Uiso 1 1 calc R U
C30 C 0.4111(17) 0.258(2) 1.0255(17) 0.093(6) Uani 1 1 d . U
H30 H 0.4441 0.2182 1.0781 0.111 Uiso 1 1 calc R U
C31 C 0.3973(18) 0.374(2) 1.0781(17) 0.100(6) Uani 1 1 d . .
H31 H 0.4109 0.4121 1.1649 0.120 Uiso 1 1 calc R U
C32 C 0.3631(17) 0.4375(17) 1.0035(12) 0.083(5) Uani 1 1 d D .
C33 C 0.7295(9) 1.0313(11) 0.8760(11) 0.077(5) Uani 1 1 d DG U
C34 C 0.7555(11) 1.1638(13) 0.9665(11) 0.113(6) Uani 1 1 d G U
H34 H 0.6784 1.1772 0.9795 0.136 Uiso 1 1 calc R U
C35 C 0.8966(13) 1.2761(11) 1.0377(10) 0.118(7) Uani 1 1 d G .
H35 H 0.9140 1.3647 1.0982 0.142 Uiso 1 1 calc R U
C36 C 1.0118(9) 1.2561(12) 1.0183(12) 0.102(6) Uani 1 1 d G U
H36 H 1.1062 1.3313 1.0658 0.122 Uiso 1 1 calc R U
C37 C 0.9858(11) 1.1237(14) 0.9277(12) 0.116(7) Uani 1 1 d G U
H37 H 1.0629 1.1103 0.9148 0.139 Uiso 1 1 calc R U
C38 C 0.8447(13) 1.0113(11) 0.8566(10) 0.104(6) Uani 1 1 d DG .
H38 H 0.8274 0.9227 0.7961 0.125 Uiso 1 1 calc R U
C39 C 0.1059(15) 0.8828(12) 0.3512(9) 0.097(6) Uani 1 1 d D U
C40 C 0.0983(16) 1.0080(13) 0.4164(14) 0.082(4) Uani 1 1 d D U
H40 H 0.1130 1.0363 0.5033 0.098 Uiso 1 1 calc R U
C41 C 0.0701(18) 1.0927(18) 0.3595(16) 0.098(5) Uani 1 1 d . U
H41 H 0.0701 1.1786 0.4052 0.118 Uiso 1 1 calc R U
C42 C 0.0402(17) 1.034(2) 0.2198(18) 0.102(5) Uani 1 1 d . U
H42 H 0.0210 1.0869 0.1771 0.122 Uiso 1 1 calc R U
C43 C 0.0380(19) 0.902(2) 0.1433(18) 0.107(6) Uani 1 1 d . U
H43 H 0.0146 0.8670 0.0542 0.128 Uiso 1 1 calc R U
C44 C 0.0762(15) 0.8276(18) 0.2191(9) 0.092(5) Uani 1 1 d D U
H44 H 0.0804 0.7428 0.1781 0.111 Uiso 1 1 calc R U
C45 C 0.3454(17) 0.647(2) 1.216(2) 0.218(12) Uani 1 1 d D .
H45A H 0.3049 0.7146 1.2188 0.262 Uiso 1 1 calc R U
H45B H 0.2885 0.5768 1.2357 0.262 Uiso 1 1 calc R U
C46 C 0.4886(12) 0.7201(12) 1.3104(10) 0.124(5) Uiso 1 1 d G .
N51 N 0.5104(12) 0.6865(11) 1.4143(11) 0.111(4) Uiso 1 1 d G .
C47 C 0.6511(15) 0.7423(16) 1.5108(11) 0.298(11) Uiso 1 1 d G .
H48 H 0.6657 0.7198 1.5803 0.358 Uiso 1 1 calc R U
C48 C 0.7701(10) 0.8316(17) 1.5034(16) 0.298(11) Uiso 1 1 d G .
H48A H 0.8643 0.8689 1.5680 0.358 Uiso 1 1 calc R U
C49 C 0.7483(14) 0.8652(15) 1.3995(19) 0.199(9) Uiso 1 1 d G .
H49 H 0.8279 0.9249 1.3946 0.239 Uiso 1 1 calc R U
N1 N 0.0426(12) 0.5928(14) 0.4576(12) 0.074(4) Uani 1 1 d . .
N2 N 0.3331(15) 0.8156(15) 0.6084(12) 0.076(4) Uani 1 1 d . .
N3 N 0.4020(14) 0.6802(14) 0.7668(11) 0.063(4) Uani 1 1 d . .
N4 N 0.1108(11) 0.4397(13) 0.6047(10) 0.061(3) Uani 1 1 d . .
N5 N 0.3306(16) 0.5637(18) 1.0618(12) 0.151(6) Uani 1 1 d D .
H5 H 0.3007 0.5964 1.0091 0.181 Uiso 1 1 calc R U
C50 C 0.6076(18) 0.8094(15) 1.3030(14) 0.184(8) Uiso 1 1 d G .
H50 H 0.5930 0.8319 1.2335 0.221 Uiso 1 1 calc R U
O1 O 0.3200(9) 0.5167(11) 0.4551(9) 0.123(4) Uani 1 1 d . .
Zn1 Zn 0.2291(3) 0.6274(4) 0.6005(3) 0.0928(7) Uani 1 1 d . .

loop_
_atom_site_aniso_label
_atom_site_aniso_U_11
_atom_site_aniso_U_22
_atom_site_aniso_U_33
_atom_site_aniso_U_23
_atom_site_aniso_U_13
_atom_site_aniso_U_12
C1 0.034(7) 0.100(13) 0.065(8) 0.057(9) 0.003(6) 0.026(8)
C2 0.035(5) 0.127(11) 0.102(8) 0.073(8) -0.013(5) 0.009(6)
C3 0.038(8) 0.124(15) 0.052(8) 0.035(9) -0.002(6) 0.039(9)
C4 0.062(9) 0.042(8) 0.034(7) 0.010(6) 0.004(6) 0.036(7)
C5 0.051(8) 0.048(9) 0.052(8) 0.011(7) 0.010(6) 0.022(7)
C6 0.038(7) 0.046(9) 0.029(6) -0.002(6) -0.008(5) 0.008(7)
C7 0.080(10) 0.053(8) 0.066(9) 0.030(7) 0.037(8) 0.006(7)
C8 0.054(8) 0.065(9) 0.026(6) 0.023(6) 0.014(6) 0.007(7)
C9 0.018(5) 0.074(9) 0.050(7) 0.034(7) -0.011(5) -0.007(6)
C10 0.035(7) 0.077(10) 0.061(8) 0.043(8) -0.016(6) 0.001(7)
C11 0.062(10) 0.060(10) 0.051(8) 0.026(7) 0.015(7) 0.018(8)
C12 0.055(8) 0.107(12) 0.098(10) 0.079(9) 0.021(7) 0.039(8)
C13 0.054(9) 0.063(9) 0.094(11) 0.054(9) 0.004(8) 0.008(7)
C14 0.031(8) 0.131(16) 0.067(10) 0.049(10) 0.013(7) 0.019(9)
C15 0.037(7) 0.116(14) 0.050(8) 0.055(9) 0.009(6) 0.002(8)
C16 0.049(10) 0.135(16) 0.143(15) 0.117(13) 0.033(10) 0.024(10)
C17 0.035(5) 0.127(11) 0.102(8) 0.073(8) -0.013(5) 0.009(6)
C18 0.068(10) 0.135(14) 0.081(10) 0.086(10) 0.014(8) 0.022(10)
C19 0.115(13) 0.066(10) 0.074(10) 0.051(9) 0.057(10) 0.044(10)
C20 0.063(10) 0.083(12) 0.086(10) 0.046(9) 0.024(8) 0.051(9)
C21 0.043(7) 0.084(10) 0.046(7) 0.037(6) -0.009(6) 0.010(7)
C22 0.049(7) 0.100(12) 0.099(10) -0.006(8) -0.012(7) 0.024(8)
C23 0.063(7) 0.089(7) 0.131(9) 0.043(6) 0.014(7) 0.010(7)
C24 0.063(7) 0.089(7) 0.131(9) 0.043(6) 0.014(7) 0.010(7)
C25 0.057(8) 0.123(13) 0.084(9) 0.052(8) 0.012(7) 0.004(8)
C26 0.051(8) 0.134(12) 0.104(10) 0.062(8) 0.026(7) 0.026(8)
C27 0.042(7) 0.081(10) 0.076(10) 0.065(9) 0.017(7) 0.018(7)
C28 0.080(10) 0.172(18) 0.085(11) 0.091(12) 0.046(8) 0.082(12)
C29 0.075(10) 0.130(14) 0.096(10) 0.058(12) 0.034(9) 0.055(10)
C30 0.059(9) 0.110(14) 0.091(10) 0.073(11) -0.002(8) 0.022(10)
C31 0.071(10) 0.118(15) 0.093(12) 0.079(12) 0.004(8) 0.021(10)
C32 0.082(11) 0.095(13) 0.093(12) 0.063(11) 0.050(10) 0.036(10)
C33 0.063(10) 0.099(12) 0.088(12) 0.057(10) 0.039(9) 0.038(10)
C34 0.107(13) 0.101(12) 0.130(14) 0.063(10) 0.067(12) 0.022(11)
C35 0.069(10) 0.082(12) 0.112(12) -0.024(9) 0.019(9) 0.020(9)
C36 0.042(7) 0.132(14) 0.107(12) 0.069(10) 0.023(8) 0.007(9)
C37 0.051(9) 0.138(15) 0.152(17) 0.080(12) 0.041(11) 0.025(11)
C38 0.066(10) 0.090(12) 0.081(11) 0.024(9) -0.003(8) -0.002(9)
C39 0.080(10) 0.105(12) 0.076(9) 0.028(9) -0.008(8) 0.058(10)
C40 0.091(10) 0.099(10) 0.084(9) 0.054(8) 0.052(8) 0.052(9)
C41 0.114(11) 0.086(10) 0.105(10) 0.046(8) 0.048(10) 0.054(9)
C42 0.065(10) 0.122(13) 0.105(10) 0.066(10) 0.020(9) 0.028(10)
C43 0.084(11) 0.123(15) 0.091(10) 0.050(9) 0.017(10) 0.038(12)
C44 0.060(9) 0.101(11) 0.065(8) 0.034(8) -0.009(7) 0.017(9)
C45 0.058(11) 0.17(2) 0.36(4) 0.13(2) 0.060(16) -0.001(11)
N1 0.019(5) 0.093(10) 0.077(8) 0.047(7) 0.000(5) 0.000(6)
N2 0.076(9) 0.096(10) 0.089(9) 0.073(8) 0.045(8) 0.037(8)
N3 0.065(8) 0.076(10) 0.047(6) 0.033(7) 0.023(6) 0.028(8)
N4 0.021(5) 0.065(8) 0.050(6) 0.020(6) -0.016(4) 0.001(5)
N5 0.180(14) 0.174(15) 0.069(8) 0.051(10) 0.034(8) 0.072(12)
O1 0.068(5) 0.124(8) 0.115(7) 0.051(6) 0.016(5) 0.000(5)
Zn1 0.0461(7) 0.1046(11) 0.0869(9) 0.0617(8) -0.0090(6) 0.0043(7)

loop_
_atom_type_symbol
_atom_type_description
_atom_type_scat_dispersion_real
_atom_type_scat_dispersion_imag
_atom_type_scat_source
C C 0.0033 0.0016 'International Tables Vol C Tables 4.2.6.8 and 6.1.1.4'
H H 0.0000 0.0000 'International Tables Vol C Tables 4.2.6.8 and 6.1.1.4'
N N 0.0061 0.0033 'International Tables Vol C Tables 4.2.6.8 and 6.1.1.4'
O O 0.0106 0.0060 'International Tables Vol C Tables 4.2.6.8 and 6.1.1.4'
Zn Zn 0.2839 1.4301 'International Tables Vol C Tables 4.2.6.8 and 6.1.1.4'

loop_
_geom_angle_atom_site_label_1
_geom_angle_atom_site_label_2
_geom_angle_atom_site_label_3
_geom_angle
N1 C1 C20 128.8(11)
N1 C1 C2 109.9(14)
C20 C1 C2 121.3(14)
C3 C2 C1 106.9(15)
C2 C3 C4 107.7(14)
N1 C4 C5 124.5(12)
N1 C4 C3 110.1(13)
C5 C4 C3 125.0(14)
C6 C5 C4 126.3(12)
C6 C5 C21 117.4(13)
C4 C5 C21 115.6(12)
C5 C6 N4 124.0(13)
C5 C6 C7 128.2(13)
N4 C6 C7 107.6(12)
C8 C7 C6 112.9(12)
C7 C8 C9 103.4(12)
N4 C9 C10 117.9(12)
N4 C9 C8 112.1(9)
C10 C9 C8 129.2(12)
C27 C10 C9 110.5(12)
C27 C10 C11 116.0(11)
C9 C10 C11 133.3(13)
N3 C11 C12 110.4(14)
N3 C11 C10 123.0(13)
C12 C11 C10 126.5(15)
C13 C12 C11 107.6(14)
C12 C13 C14 108.3(14)
C15 C14 N3 128.8(14)
C15 C14 C13 125.5(14)
N3 C14 C13 105.5(14)
C14 C15 C16 122.7(14)
C14 C15 C33 118.6(13)
C16 C15 C33 118.7(14)
N2 C16 C15 127.0(14)
N2 C16 C17 111.4(13)
C15 C16 C17 121.6(14)
C18 C17 C16 102.3(13)
C17 C18 C19 112.4(15)
N2 C19 C20 133.9(15)
N2 C19 C18 106.1(15)
C20 C19 C18 119.4(14)
C19 C20 C1 114.5(12)
C19 C20 C39 125.5(15)
C1 C20 C39 119.9(14)
C22 C21 C26 120.1(13)
C22 C21 C5 121.2(13)
C26 C21 C5 118.7(14)
C21 C22 C23 116.9(14)
C24 C23 C22 119.4(16)
C25 C24 C23 123.8(16)
C24 C25 C26 118.3(16)
C21 C26 C25 121.4(16)
C28 C27 C10 127.8(14)
C28 C27 C32 109.2(14)
C10 C27 C32 122.9(15)
C27 C28 C29 128.8(15)
C30 C29 C28 116.0(17)
C29 C30 C31 121.0(18)
C30 C31 C32 118.5(18)
C31 C32 C27 126.1(17)
C31 C32 N5 117.6(14)
C27 C32 N5 115.8(15)
C34 C33 C38 120.0
C34 C33 C15 121.2(10)
C38 C33 C15 118.8(10)
C33 C34 C35 120.0
C36 C35 C34 120.0
C35 C36 C37 120.0
C36 C37 C38 120.0
C37 C38 C33 120.0
C44 C39 C40 121.9(14)
C44 C39 C20 121.4(13)
C40 C39 C20 116.7(12)
C41 C40 C39 123.9(14)
C40 C41 C42 113.5(16)
C43 C42 C41 126.2(19)
C42 C43 C44 113.7(17)
C39 C44 C43 120.6(16)
C46 C45 N5 112.1(13)
N51 C46 C50 120.0
N51 C46 C45 113.7(13)
C50 C46 C45 126.0(13)
C46 N51 C47 120.0
C48 C47 N51 120.0
C47 C48 C49 120.0
C50 C49 C48 120.0
C1 N1 C4 105.3(12)
C1 N1 Zn1 126.8(9)
C4 N1 Zn1 127.7(10)
C19 N2 C16 107.7(14)
C19 N2 Zn1 125.3(12)
C16 N2 Zn1 126.0(11)
C11 N3 C14 108.1(13)
C11 N3 Zn1 127.6(11)
C14 N3 Zn1 123.8(10)
C6 N4 C9 104.0(11)
C6 N4 Zn1 127.0(10)
C9 N4 Zn1 128.5(7)
C32 N5 C45 129.1(13)
C49 C50 C46 120.0
N2 Zn1 N1 89.2(5)
N2 Zn1 N3 90.4(5)
N1 Zn1 N3 169.3(6)
N2 Zn1 N4 173.9(6)
N1 Zn1 N4 89.8(4)
N3 Zn1 N4 89.5(4)
N2 Zn1 O1 91.2(4)
N1 Zn1 O1 96.9(4)
N3 Zn1 O1 93.9(4)
N4 Zn1 O1 94.9(4)

loop_
_geom_bond_atom_site_label_1
_geom_bond_atom_site_label_2
_geom_bond_distance
C1 N1 1.360(18)
C1 C20 1.46(2)
C1 C2 1.507(18)
C2 C3 1.28(2)
C3 C4 1.486(17)
C4 N1 1.371(17)
C4 C5 1.451(19)
C5 C6 1.410(17)
C5 C21 1.487(16)
C6 N4 1.398(14)
C6 C7 1.413(18)
C7 C8 1.342(19)
C8 C9 1.421(16)
C9 N4 1.422(17)
C9 C10 1.403(14)
C10 C27 1.530(15)
C10 C11 1.390(18)
C11 N3 1.367(19)
C11 C12 1.389(19)
C12 C13 1.389(19)
C13 C14 1.444(19)
C14 C15 1.33(2)
C14 N3 1.428(18)
C15 C16 1.402(19)
C15 C33 1.494(15)
C16 N2 1.411(19)
C16 C17 1.44(2)
C17 C18 1.358(18)
C18 C19 1.46(2)
C19 N2 1.343(19)
C19 C20 1.41(2)
C20 C39 1.395(3)
C21 C22 1.331(17)
C21 C26 1.407(18)
C22 C23 1.525(19)
C23 C24 1.34(2)
C24 C25 1.31(2)
C25 C26 1.432(17)
C27 C28 1.277(17)
C27 C32 1.389(3)
C28 C29 1.42(2)
C29 C30 1.296(18)
C30 C31 1.32(2)
C31 C32 1.35(2)
C32 N5 1.54(2)
C33 C34 1.3900
C33 C38 1.3900
C34 C35 1.3900
C35 C36 1.3900
C36 C37 1.3900
C37 C38 1.3900
C39 C44 1.389(3)
C39 C40 1.394(3)
C40 C41 1.385(19)
C41 C42 1.47(2)
C42 C43 1.44(2)
C43 C44 1.47(2)
C45 C46 1.380(17)
C45 N5 1.70(2)
C46 N51 1.3900
C46 C50 1.3900
N51 C47 1.3900
C47 C48 1.3900
C48 C49 1.3900
C49 C50 1.3900
N1 Zn1 2.047(11)
N2 Zn1 1.984(13)
N3 Zn1 2.042(12)
N4 Zn1 2.089(12)
O1 Zn1 2.411(11)

loop_
_platon_squeeze_void_nr
_platon_squeeze_void_average_x
_platon_squeeze_void_average_y
_platon_squeeze_void_average_z
_platon_squeeze_void_volume
_platon_squeeze_void_count_electrons
_platon_squeeze_void_content
1 -0.141 0.585 0.795 213 80 ' '
